data_7209791
loop_
_publ_author_name
'Li, Bo'
'Huang, Ren-Wu'
'Zang, Shuang-Quan'
'Mak, Thomas C. W.'

_publ_section_title
;
 Assembly of silver(i)--organic frameworks from flexible supramolecular
 synthons with pendant ethynide arm attached to biphenyl and
 phenoxybenzene skeletons
;
_journal_issue 20
_journal_name_full CrystEngComm
_journal_page_first 4087
_journal_paper_doi 10.1039/c3ce40230d
_journal_volume 15
_journal_year 2013
_chemical_formula_sum 'C27 H16 Ag6 F15 N O12'
_chemical_formula_weight 1478.63
_chemical_name_systematic
;
?
;
_space_group_IT_number 2
_symmetry_cell_setting triclinic
_symmetry_space_group_name_Hall '-P 1'
_symmetry_space_group_name_H-M 'P -1'
_atom_sites_solution_hydrogens geom
_atom_sites_solution_primary direct
_atom_sites_solution_secondary difmap
_audit_creation_method SHELXL-97
_cell_angle_alpha 76.38(3)
_cell_angle_beta 74.67(3)
_cell_angle_gamma 87.77(3)
_cell_formula_units_Z 2
_cell_length_a 11.746(2)
_cell_length_b 12.454(3)
_cell_length_c 14.005(3)
_cell_measurement_reflns_used 5547
_cell_measurement_temperature 296
_cell_measurement_theta_max 29.1423
_cell_measurement_theta_min 1.7982
_cell_volume 1919.7(8)
_computing_structure_refinement 'SHELXL-97 (Sheldrick, 1997)'
_computing_structure_solution 'SHELXS-97 (Sheldrick, 1990)'
_diffrn_ambient_temperature 296
_diffrn_measured_fraction_theta_full 0.999
_diffrn_measured_fraction_theta_max 0.999
_diffrn_radiation_monochromator graphite
_diffrn_radiation_source 'fine-focus sealed tube'
_diffrn_radiation_type MoK\a
_diffrn_radiation_wavelength 0.71073
_diffrn_reflns_av_R_equivalents 0.0280
_diffrn_reflns_av_sigmaI/netI 0.0306
_diffrn_reflns_limit_h_max 13
_diffrn_reflns_limit_h_min -13
_diffrn_reflns_limit_k_max 14
_diffrn_reflns_limit_k_min -14
_diffrn_reflns_limit_l_max 16
_diffrn_reflns_limit_l_min -16
_diffrn_reflns_number 19407
_diffrn_reflns_theta_full 25.00
_diffrn_reflns_theta_max 25.00
_diffrn_reflns_theta_min 2.43
_exptl_absorpt_coefficient_mu 3.132
_exptl_absorpt_correction_T_max 0.6025
_exptl_absorpt_correction_T_min 0.5731
_exptl_absorpt_correction_type multi-scan
_exptl_absorpt_process_details SADABS(2009)
_exptl_crystal_density_diffrn 2.558
_exptl_crystal_density_method 'not measured'
_exptl_crystal_F_000 1396
_exptl_crystal_size_max 0.20
_exptl_crystal_size_mid 0.18
_exptl_crystal_size_min 0.18
_refine_diff_density_max 1.907
_refine_diff_density_min -1.019
_refine_diff_density_rms 0.144
_refine_ls_extinction_method none
_refine_ls_goodness_of_fit_ref 1.030
_refine_ls_hydrogen_treatment constr
_refine_ls_matrix_type full
_refine_ls_number_parameters 595
_refine_ls_number_reflns 6751
_refine_ls_number_restraints 219
_refine_ls_restrained_S_all 1.027
_refine_ls_R_factor_all 0.0594
_refine_ls_R_factor_gt 0.0524
_refine_ls_shift/su_max 0.000
_refine_ls_shift/su_mean 0.000
_refine_ls_structure_factor_coef Fsqd
_refine_ls_weighting_details 'calc w=1/[\s^2^(Fo^2^)+(0.0452P)^2^+17.4041P] where P=(Fo^2^+2Fc^2^)/3'
_refine_ls_weighting_scheme calc
_refine_ls_wR_factor_gt 0.1180
_refine_ls_wR_factor_ref 0.1226
_reflns_number_gt 5938
_reflns_number_total 6751
_reflns_threshold_expression >2sigma(I)
_cod_data_source_file c3ce40230d.txt
_cod_data_source_block 2
_cod_original_cell_volume 1919.6(7)
_cod_original_sg_symbol_H-M 'P -1 '
_cod_database_code 7209791

loop_
_symmetry_equiv_pos_as_xyz
'x, y, z'
'-x, -y, -z'

loop_
_atom_site_label
_atom_site_type_symbol
_atom_site_fract_x
_atom_site_fract_y
_atom_site_fract_z
_atom_site_U_iso_or_equiv
_atom_site_adp_type
_atom_site_occupancy
_atom_site_symmetry_multiplicity
_atom_site_calc_flag
_atom_site_refinement_flags
_atom_site_disorder_assembly
_atom_site_disorder_group
Ag1 Ag 0.65882(5) 0.76629(5) 0.45878(5) 0.04250(17) Uani 1 1 d . . .
Ag2 Ag 0.55077(6) 0.61241(5) 0.39314(6) 0.05239(19) Uani 1 1 d . . .
Ag3 Ag 0.74778(7) 0.77161(6) 0.22395(6) 0.0582(2) Uani 1 1 d . . .
Ag4 Ag 0.57490(6) 0.98233(5) 0.37761(5) 0.04490(17) Uani 1 1 d . . .
Ag5 Ag 0.39563(6) 0.76813(6) 0.51085(6) 0.0595(2) Uani 1 1 d . . .
Ag6 Ag 0.91435(6) 0.86799(6) 0.02730(5) 0.0553(2) Uani 1 1 d . . .
C1 C 0.5442(6) 0.7961(6) 0.3571(5) 0.0336(15) Uani 1 1 d . . .
C2 C 0.5120(7) 0.8431(7) 0.2833(6) 0.0422(18) Uani 1 1 d . . .
O1 O 0.5489(6) 0.8729(6) 0.1021(5) 0.0629(17) Uani 1 1 d . . .
O2 O 0.7747(5) 0.9485(5) 0.2370(4) 0.0489(14) Uani 1 1 d . . .
O3 O 0.9253(5) 1.0098(4) 0.0993(4) 0.0416(12) Uani 1 1 d . . .
O4 O 0.7637(5) 0.8736(5) 0.5155(5) 0.0530(15) Uani 1 1 d . . .
O5 O 0.6588(5) 1.0281(4) 0.4949(4) 0.0443(13) Uani 1 1 d . . .
O6 O 0.4869(6) 0.7307(5) 0.6525(5) 0.0603(16) Uani 1 1 d . . .
O7 O 0.5124(6) 0.8783(5) 0.7115(5) 0.0579(16) Uani 1 1 d . . .
O8 O 0.6222(5) 0.5004(5) 0.5314(5) 0.0573(16) Uani 1 1 d . . .
O9 O 0.7527(5) 0.6216(5) 0.5377(5) 0.0546(15) Uani 1 1 d . . .
O10 O 0.7352(6) 0.6449(5) 0.1354(5) 0.0660(18) Uani 1 1 d . . .
O11 O 0.8728(6) 0.7127(5) -0.0080(5) 0.0643(18) Uani 1 1 d . . .
O1W O 0.6170(9) 0.4868(6) 0.2992(6) 0.108(3) Uani 1 1 d . . .
H1WA H 0.6131 0.4197 0.3322 0.129 Uiso 1 1 d R . .
H1WB H 0.6815 0.5040 0.2534 0.129 Uiso 1 1 d R . .
C3 C 0.6260(8) 0.9561(8) 0.0424(6) 0.049(2) Uani 1 1 d . . .
C4 C 0.7046(8) 0.9297(8) -0.0422(7) 0.055(2) Uani 1 1 d . . .
H4 H 0.7003 0.8598 -0.0541 0.066 Uiso 1 1 calc R . .
C5 C 0.7883(8) 1.0052(8) -0.1082(7) 0.054(2) Uani 1 1 d . . .
H5 H 0.8403 0.9849 -0.1633 0.065 Uiso 1 1 calc R . .
C6 C 0.7970(7) 1.1113(8) -0.0945(6) 0.050(2) Uani 1 1 d . . .
C7 C 0.7147(8) 1.1370(8) -0.0099(7) 0.055(2) Uani 1 1 d . . .
H7 H 0.7164 1.2077 0.0010 0.067 Uiso 1 1 calc R . .
C8 C 0.6319(8) 1.0608(8) 0.0570(7) 0.056(2) Uani 1 1 d . . .
H8 H 0.5796 1.0804 0.1124 0.067 Uiso 1 1 calc R . .
C9 C 0.8906(8) 1.1927(8) -0.1627(7) 0.053(2) Uani 1 1 d . . .
C10 C 0.9502(8) 1.1782(9) -0.2600(7) 0.059(2) Uani 1 1 d . . .
H10 H 0.9305 1.1180 -0.2816 0.071 Uiso 1 1 calc R . .
C11 C 1.0375(9) 1.2524(10) -0.3236(8) 0.068(3) Uani 1 1 d . . .
H11 H 1.0747 1.2421 -0.3881 0.081 Uiso 1 1 calc R . .
C12 C 1.0704(9) 1.3410(9) -0.2935(8) 0.067(3) Uani 1 1 d . . .
H12 H 1.1302 1.3900 -0.3365 0.080 Uiso 1 1 calc R . .
C13 C 1.0123(10) 1.3559(9) -0.1975(9) 0.070(3) Uani 1 1 d . . .
H13 H 1.0327 1.4162 -0.1763 0.084 Uiso 1 1 calc R . .
C14 C 0.9248(9) 1.2823(8) -0.1333(8) 0.061(2) Uani 1 1 d . . .
H14 H 0.8880 1.2931 -0.0689 0.074 Uiso 1 1 calc R . .
C15 C 0.8526(7) 1.0170(7) 0.1806(6) 0.0403(17) Uani 1 1 d . C .
C16 C 0.8600(6) 1.1214(7) 0.2157(5) 0.051(2) Uani 1 1 d D . .
C17 C 0.7349(7) 0.9670(7) 0.5272(6) 0.0411(18) Uani 1 1 d . B .
C18 C 0.8025(8) 1.0147(7) 0.5876(7) 0.052(2) Uani 1 1 d . . .
C19 C 0.5166(8) 0.7799(7) 0.7099(6) 0.0463(19) Uani 1 1 d . A .
C20 C 0.5682(8) 0.7083(7) 0.7912(7) 0.066(3) Uani 1 1 d D . .
C21 C 0.7048(7) 0.5299(7) 0.5595(7) 0.0441(19) Uani 1 1 d . D .
C23 C 0.7983(9) 0.6445(8) 0.0499(8) 0.057(2) Uani 1 1 d . E .
C24 C 0.7827(8) 0.5415(11) 0.0107(7) 0.088(4) Uani 1 1 d D . .
C25 C 0.4663(8) 0.8879(9) 0.1926(7) 0.058(2) Uani 1 1 d . . .
H25A H 0.3922 0.8505 0.2009 0.069 Uiso 1 1 calc R . .
H25B H 0.4515 0.9660 0.1869 0.069 Uiso 1 1 calc R . .
C26 C 0.1131(10) 0.6919(8) 0.6088(9) 0.068(3) Uani 1 1 d . . .
C27 C -0.0156(11) 0.6767(12) 0.6455(12) 0.104(5) Uani 1 1 d . . .
H27A H -0.0511 0.7469 0.6494 0.156 Uiso 1 1 calc R . .
H27B H -0.0358 0.6275 0.7118 0.156 Uiso 1 1 calc R . .
H27C H -0.0443 0.6459 0.5993 0.156 Uiso 1 1 calc R . .
F1 F 0.6813(9) 0.7334(9) 0.7757(9) 0.110(3) Uani 0.716(7) 1 d PDU A 1
F2 F 0.5121(10) 0.7187(10) 0.8839(8) 0.113(3) Uani 0.716(7) 1 d PDU A 1
F3 F 0.5623(8) 0.6007(7) 0.7980(7) 0.085(2) Uani 0.716(7) 1 d PDU A 1
F2' F 0.4848(19) 0.6405(15) 0.8557(17) 0.113(3) Uani 0.284(7) 1 d PDU A 2
F1' F 0.6103(13) 0.760(2) 0.8463(15) 0.110(3) Uani 0.284(7) 1 d PDU A 2
F3' F 0.6568(14) 0.6486(13) 0.7558(17) 0.085(2) Uani 0.284(7) 1 d PDU A 2
F4 F 0.8541(15) 0.9412(9) 0.6439(10) 0.067(2) Uani 0.63(2) 1 d PU B 1
F4' F 0.803(2) 0.9346(14) 0.6754(17) 0.067(2) Uani 0.37(2) 1 d P B 2
F5 F 0.7425(5) 1.0860(6) 0.6354(5) 0.086(2) Uani 1 1 d . B .
F6 F 0.8988(5) 1.0683(6) 0.5267(6) 0.096(2) Uani 1 1 d . B .
F7 F 0.9061(9) 1.2070(8) 0.1417(8) 0.104(3) Uani 0.726(7) 1 d PDU C 1
F8 F 0.9242(9) 1.1055(9) 0.2814(8) 0.103(3) Uani 0.726(7) 1 d PDU C 1
F9 F 0.7579(7) 1.1562(7) 0.2614(6) 0.069(2) Uani 0.726(7) 1 d PDU C 1
F7' F 0.8004(13) 1.2002(19) 0.1728(12) 0.104(3) Uani 0.274(7) 1 d PDU C 2
F9' F 0.8191(11) 1.1110(16) 0.3138(12) 0.069(2) Uani 0.274(7) 1 d PDU C 2
F8' F 0.9664(16) 1.1614(19) 0.1968(13) 0.103(3) Uani 0.274(7) 1 d PDU C 2
F10 F 0.7763(7) 0.4723(6) 0.7064(5) 0.085(2) Uani 0.907(7) 1 d PD D 1
F11 F 0.7145(8) 0.3443(7) 0.6505(7) 0.106(3) Uani 0.907(7) 1 d PDU D 1
F12 F 0.8691(8) 0.4207(8) 0.5780(8) 0.127(4) Uani 0.907(7) 1 d PD D 1
F10' F 0.658(5) 0.408(3) 0.731(4) 0.085(2) Uani 0.093(7) 1 d PD D 2
F11' F 0.776(2) 0.378(4) 0.536(4) 0.106(3) Uani 0.093(7) 1 d PD D 2
F12' F 0.868(4) 0.530(4) 0.610(2) 0.127(4) Uani 0.093(7) 1 d PD D 2
F13 F 0.8302(12) 0.4574(12) 0.0614(11) 0.138(5) Uani 0.642(8) 1 d PDU E 1
F14 F 0.8338(11) 0.5506(10) -0.0874(8) 0.105(3) Uani 0.642(8) 1 d PDU E 1
F15 F 0.6701(10) 0.5186(11) 0.0249(10) 0.115(4) Uani 0.642(8) 1 d PDU E 1
F13' F 0.8853(17) 0.5026(19) -0.0248(12) 0.138(5) Uani 0.358(8) 1 d PDU E 2
F14' F 0.7283(13) 0.5612(17) -0.0606(12) 0.105(3) Uani 0.358(8) 1 d PDU E 2
F15' F 0.7245(14) 0.4576(16) 0.0777(16) 0.115(4) Uani 0.358(8) 1 d PDU E 2
N1 N 0.2120(8) 0.7049(7) 0.5812(7) 0.070(2) Uani 1 1 d . . .
C22 C 0.7620(8) 0.4425(7) 0.6272(7) 0.075(3) Uani 1 1 d D . .

loop_
_atom_site_aniso_label
_atom_site_aniso_U_11
_atom_site_aniso_U_22
_atom_site_aniso_U_33
_atom_site_aniso_U_23
_atom_site_aniso_U_13
_atom_site_aniso_U_12
Ag1 0.0481(4) 0.0368(3) 0.0495(4) -0.0114(3) -0.0235(3) 0.0015(3)
Ag2 0.0673(4) 0.0318(3) 0.0636(4) -0.0107(3) -0.0258(4) -0.0069(3)
Ag3 0.0612(4) 0.0453(4) 0.0612(4) -0.0202(3) 0.0034(3) -0.0034(3)
Ag4 0.0500(4) 0.0355(3) 0.0525(4) -0.0125(3) -0.0176(3) 0.0040(3)
Ag5 0.0488(4) 0.0615(5) 0.0630(5) -0.0177(4) -0.0037(3) 0.0034(3)
Ag6 0.0611(4) 0.0483(4) 0.0519(4) -0.0183(3) 0.0010(3) -0.0132(3)
C1 0.038(4) 0.028(4) 0.037(4) -0.007(3) -0.014(3) 0.000(3)
C2 0.037(4) 0.041(4) 0.045(5) -0.006(4) -0.009(4) 0.001(3)
O1 0.075(5) 0.069(4) 0.047(4) -0.013(3) -0.022(3) 0.007(4)
O2 0.044(3) 0.051(3) 0.048(3) -0.014(3) -0.001(3) -0.010(3)
O3 0.041(3) 0.045(3) 0.039(3) -0.016(2) -0.004(2) -0.001(2)
O4 0.051(3) 0.046(3) 0.077(4) -0.030(3) -0.031(3) 0.009(3)
O5 0.044(3) 0.044(3) 0.051(3) -0.017(3) -0.019(3) 0.004(3)
O6 0.072(4) 0.060(4) 0.053(4) -0.018(3) -0.019(3) 0.004(3)
O7 0.071(4) 0.039(3) 0.062(4) -0.011(3) -0.017(3) 0.012(3)
O8 0.059(4) 0.048(3) 0.069(4) 0.005(3) -0.038(3) -0.014(3)
O9 0.053(4) 0.037(3) 0.075(4) -0.002(3) -0.030(3) -0.002(3)
O10 0.066(4) 0.056(4) 0.072(5) -0.027(3) 0.003(4) -0.014(3)
O11 0.075(5) 0.049(4) 0.063(4) -0.018(3) -0.002(3) -0.009(3)
O1W 0.178(10) 0.058(5) 0.069(5) -0.027(4) 0.014(6) -0.023(5)
C3 0.050(5) 0.062(6) 0.038(4) -0.006(4) -0.024(4) 0.012(4)
C4 0.065(6) 0.063(6) 0.049(5) -0.025(5) -0.030(5) 0.022(5)
C5 0.054(5) 0.071(6) 0.047(5) -0.024(5) -0.022(4) 0.020(5)
C6 0.045(5) 0.069(6) 0.044(5) -0.024(4) -0.021(4) 0.022(4)
C7 0.051(5) 0.061(6) 0.062(6) -0.029(5) -0.017(4) 0.016(4)
C8 0.049(5) 0.076(7) 0.051(5) -0.028(5) -0.018(4) 0.020(5)
C9 0.046(5) 0.071(6) 0.047(5) -0.018(4) -0.021(4) 0.025(4)
C10 0.055(6) 0.077(7) 0.050(5) -0.020(5) -0.021(4) 0.016(5)
C11 0.058(6) 0.094(8) 0.050(6) -0.014(6) -0.018(5) 0.019(6)
C12 0.051(6) 0.076(7) 0.065(6) -0.006(6) -0.014(5) 0.015(5)
C13 0.069(7) 0.063(7) 0.082(8) -0.017(6) -0.026(6) 0.006(5)
C14 0.065(6) 0.066(6) 0.057(6) -0.019(5) -0.023(5) 0.015(5)
C15 0.035(4) 0.046(5) 0.040(4) -0.013(4) -0.008(3) 0.000(3)
C16 0.044(5) 0.062(6) 0.042(5) -0.018(4) 0.008(4) -0.017(4)
C17 0.039(4) 0.042(5) 0.043(4) -0.015(4) -0.006(3) -0.007(4)
C18 0.057(5) 0.049(5) 0.060(5) -0.028(4) -0.021(5) 0.011(4)
C19 0.050(5) 0.046(5) 0.040(4) -0.011(4) -0.007(4) 0.007(4)
C20 0.098(8) 0.040(5) 0.064(6) -0.022(5) -0.019(6) 0.005(5)
C21 0.041(4) 0.039(4) 0.055(5) -0.011(4) -0.019(4) 0.007(4)
C23 0.059(6) 0.045(5) 0.067(6) -0.018(5) -0.011(5) 0.006(4)
C24 0.078(8) 0.108(10) 0.073(8) -0.034(7) 0.000(6) -0.008(7)
C25 0.052(5) 0.075(7) 0.048(5) -0.006(5) -0.022(4) 0.010(5)
C26 0.065(7) 0.053(6) 0.084(7) -0.027(5) -0.008(6) -0.007(5)
C27 0.069(8) 0.098(10) 0.136(12) -0.035(9) 0.000(8) -0.028(7)
F1 0.109(4) 0.111(4) 0.111(4) -0.0225(16) -0.0330(17) 0.0023(14)
F2 0.115(4) 0.112(4) 0.110(4) -0.0252(16) -0.0297(16) 0.0054(14)
F3 0.087(3) 0.083(3) 0.085(3) -0.0189(15) -0.0238(15) 0.0059(14)
F2' 0.115(4) 0.112(4) 0.110(4) -0.0252(16) -0.0297(16) 0.0054(14)
F1' 0.109(4) 0.111(4) 0.111(4) -0.0225(16) -0.0330(17) 0.0023(14)
F3' 0.087(3) 0.083(3) 0.085(3) -0.0189(15) -0.0238(15) 0.0059(14)
F4 0.068(2) 0.068(2) 0.067(2) -0.0161(11) -0.0191(12) 0.0014(10)
F4' 0.068(2) 0.068(2) 0.067(2) -0.0161(11) -0.0191(12) 0.0014(10)
F5 0.072(4) 0.109(5) 0.116(5) -0.087(4) -0.042(4) 0.028(4)
F6 0.054(4) 0.117(6) 0.127(6) -0.057(5) -0.014(4) -0.023(4)
F7 0.106(3) 0.102(3) 0.105(3) -0.0270(16) -0.0235(16) 0.0009(14)
F8 0.104(3) 0.104(3) 0.105(3) -0.0290(16) -0.0302(16) 0.0016(14)
F9 0.069(2) 0.066(2) 0.070(2) -0.0203(14) -0.0123(14) 0.0014(14)
F7' 0.106(3) 0.102(3) 0.105(3) -0.0270(16) -0.0235(16) 0.0009(14)
F9' 0.069(2) 0.066(2) 0.070(2) -0.0203(14) -0.0123(14) 0.0014(14)
F8' 0.104(3) 0.104(3) 0.105(3) -0.0290(16) -0.0302(16) 0.0016(14)
F10 0.129(6) 0.065(4) 0.078(5) -0.006(4) -0.065(5) 0.010(4)
F11 0.107(3) 0.105(3) 0.107(3) -0.0230(12) -0.0305(12) 0.0017(10)
F12 0.123(7) 0.131(8) 0.155(9) -0.052(7) -0.080(7) 0.085(6)
F10' 0.129(6) 0.065(4) 0.078(5) -0.006(4) -0.065(5) 0.010(4)
F11' 0.107(3) 0.105(3) 0.107(3) -0.0230(12) -0.0305(12) 0.0017(10)
F12' 0.123(7) 0.131(8) 0.155(9) -0.052(7) -0.080(7) 0.085(6)
F13 0.138(5) 0.137(5) 0.138(5) -0.0325(12) -0.0361(14) 0.0037(7)
F14 0.108(4) 0.105(4) 0.105(4) -0.0271(16) -0.0276(16) 0.0012(14)
F15 0.115(4) 0.114(4) 0.115(4) -0.0294(17) -0.0291(17) -0.0006(14)
F13' 0.138(5) 0.137(5) 0.138(5) -0.0325(12) -0.0361(14) 0.0037(7)
F14' 0.108(4) 0.105(4) 0.105(4) -0.0271(16) -0.0276(16) 0.0012(14)
F15' 0.115(4) 0.114(4) 0.115(4) -0.0294(17) -0.0291(17) -0.0006(14)
N1 0.060(5) 0.069(6) 0.081(6) -0.035(5) -0.005(5) -0.005(4)
C22 0.091(8) 0.036(5) 0.115(10) -0.004(5) -0.069(8) -0.008(5)

loop_
_atom_type_symbol
_atom_type_description
_atom_type_scat_dispersion_real
_atom_type_scat_dispersion_imag
_atom_type_scat_source
C C 0.0033 0.0016 'International Tables Vol C Tables 4.2.6.8 and 6.1.1.4'
H H 0.0000 0.0000 'International Tables Vol C Tables 4.2.6.8 and 6.1.1.4'
N N 0.0061 0.0033 'International Tables Vol C Tables 4.2.6.8 and 6.1.1.4'
O O 0.0106 0.0060 'International Tables Vol C Tables 4.2.6.8 and 6.1.1.4'
F F 0.0171 0.0103 'International Tables Vol C Tables 4.2.6.8 and 6.1.1.4'
Ag Ag -0.8971 1.1015 'International Tables Vol C Tables 4.2.6.8 and 6.1.1.4'

loop_
_geom_angle_atom_site_label_1
_geom_angle_atom_site_label_2
_geom_angle_atom_site_label_3
_geom_angle
_geom_angle_site_symmetry_1
_geom_angle_site_symmetry_3
C1 Ag1 O4 135.2(2) . .
C1 Ag1 O9 138.6(2) . .
O4 Ag1 O9 85.5(2) . .
C1 Ag1 Ag2 51.59(18) . .
O4 Ag1 Ag2 172.49(15) . .
O9 Ag1 Ag2 87.34(15) . .
C1 Ag1 Ag4 55.58(18) . .
O4 Ag1 Ag4 80.10(15) . .
O9 Ag1 Ag4 165.65(15) . .
Ag2 Ag1 Ag4 107.00(3) . .
C1 Ag1 Ag5 51.3(2) . .
O4 Ag1 Ag5 121.72(16) . .
O9 Ag1 Ag5 120.07(16) . .
Ag2 Ag1 Ag5 64.25(3) . .
Ag4 Ag1 Ag5 68.70(4) . .
C1 Ag1 Ag3 56.5(2) . .
O4 Ag1 Ag3 115.37(17) . .
O9 Ag1 Ag3 105.34(18) . .
Ag2 Ag1 Ag3 64.39(4) . .
Ag4 Ag1 Ag3 81.01(4) . .
Ag5 Ag1 Ag3 106.95(4) . .
C1 Ag2 O1W 134.0(3) . .
C1 Ag2 O8 121.9(2) . 2_666
O1W Ag2 O8 87.0(3) . 2_666
C1 Ag2 O8 124.9(2) . .
O1W Ag2 O8 89.8(3) . .
O8 Ag2 O8 84.3(2) 2_666 .
C1 Ag2 Ag1 49.74(18) . .
O1W Ag2 Ag1 134.6(3) . .
O8 Ag2 Ag1 132.86(17) 2_666 .
O8 Ag2 Ag1 76.39(14) . .
C1 Ag2 Ag5 49.50(19) . .
O1W Ag2 Ag5 164.1(3) . .
O8 Ag2 Ag5 80.45(17) 2_666 .
O8 Ag2 Ag5 98.51(17) . .
Ag1 Ag2 Ag5 60.98(3) . .
C1 Ag2 Ag3 55.84(19) . .
O1W Ag2 Ag3 84.4(2) . .
O8 Ag2 Ag3 159.80(15) 2_666 .
O8 Ag2 Ag3 113.88(15) . .
Ag1 Ag2 Ag3 63.53(3) . .
Ag5 Ag2 Ag3 104.23(4) . .
O10 Ag3 O2 152.9(2) . .
O10 Ag3 C1 113.1(2) . .
O2 Ag3 C1 79.9(2) . .
O10 Ag3 Ag6 79.17(17) . .
O2 Ag3 Ag6 77.74(14) . .
C1 Ag3 Ag6 145.91(15) . .
O10 Ag3 Ag1 131.70(18) . .
O2 Ag3 Ag1 74.32(14) . .
C1 Ag3 Ag1 42.62(15) . .
Ag6 Ag3 Ag1 147.12(3) . .
O10 Ag3 Ag2 81.60(17) . .
O2 Ag3 Ag2 120.07(14) . .
C1 Ag3 Ag2 43.60(15) . .
Ag6 Ag3 Ag2 160.60(3) . .
Ag1 Ag3 Ag2 52.08(3) . .
O7 Ag4 O5 116.0(2) 2_676 .
O7 Ag4 C1 116.3(2) 2_676 .
O5 Ag4 C1 127.0(2) . .
O7 Ag4 C2 90.1(2) 2_676 .
O5 Ag4 C2 153.9(2) . .
C1 Ag4 C2 27.1(2) . .
O7 Ag4 Ag1 163.05(17) 2_676 .
O5 Ag4 Ag1 80.93(14) . .
C1 Ag4 Ag1 46.79(17) . .
C2 Ag4 Ag1 72.95(17) . .
O7 Ag4 Ag5 114.29(17) 2_676 .
O5 Ag4 Ag5 104.25(14) . .
C1 Ag4 Ag5 44.88(17) . .
C2 Ag4 Ag5 60.15(17) . .
Ag1 Ag4 Ag5 56.74(3) . .
N1 Ag5 C1 141.8(3) . .
N1 Ag5 O6 104.1(3) . .
C1 Ag5 O6 109.1(2) . .
N1 Ag5 O5 94.1(3) . 2_676
C1 Ag5 O5 98.2(2) . 2_676
O6 Ag5 O5 99.8(2) . 2_676
N1 Ag5 Ag1 157.9(3) . .
C1 Ag5 Ag1 46.13(18) . .
O6 Ag5 Ag1 62.99(16) . .
O5 Ag5 Ag1 105.41(13) 2_676 .
N1 Ag5 Ag2 112.9(2) . .
C1 Ag5 Ag2 46.15(17) . .
O6 Ag5 Ag2 95.85(16) . .
O5 Ag5 Ag2 144.24(13) 2_676 .
Ag1 Ag5 Ag2 54.77(3) . .
N1 Ag5 Ag4 147.4(2) . .
C1 Ag5 Ag4 47.54(17) . .
O6 Ag5 Ag4 94.16(16) . .
O5 Ag5 Ag4 55.80(13) 2_676 .
Ag1 Ag5 Ag4 54.56(3) . .
Ag2 Ag5 Ag4 91.30(3) . .
O11 Ag6 O3 166.2(2) . .
O11 Ag6 O3 117.6(2) . 2_775
O3 Ag6 O3 76.11(19) . 2_775
O11 Ag6 Ag3 82.29(17) . .
O3 Ag6 Ag3 83.96(14) . .
O3 Ag6 Ag3 158.91(12) 2_775 .
C2 C1 Ag1 155.6(6) . .
C2 C1 Ag2 118.9(6) . .
Ag1 C1 Ag2 78.7(2) . .
C2 C1 Ag5 114.2(6) . .
Ag1 C1 Ag5 82.6(2) . .
Ag2 C1 Ag5 84.3(2) . .
C2 C1 Ag4 85.2(5) . .
Ag1 C1 Ag4 77.6(2) . .
Ag2 C1 Ag4 155.8(3) . .
Ag5 C1 Ag4 87.6(2) . .
C2 C1 Ag3 85.5(5) . .
Ag1 C1 Ag3 80.8(2) . .
Ag2 C1 Ag3 80.6(2) . .
Ag5 C1 Ag3 159.4(3) . .
Ag4 C1 Ag3 100.6(2) . .
C1 C2 C25 173.1(9) . .
C1 C2 Ag4 67.7(5) . .
C25 C2 Ag4 119.0(6) . .
C3 O1 C25 120.5(8) . .
C15 O2 Ag3 127.0(5) . .
C15 O3 Ag6 120.9(5) . .
C15 O3 Ag6 134.9(5) . 2_775
Ag6 O3 Ag6 103.89(19) . 2_775
C17 O4 Ag1 124.1(5) . .
C17 O5 Ag4 120.0(5) . .
C17 O5 Ag5 133.7(5) . 2_676
Ag4 O5 Ag5 104.0(2) . 2_676
C19 O6 Ag5 139.7(6) . .
C19 O7 Ag4 129.0(6) . 2_676
C21 O8 Ag2 136.7(6) . 2_666
C21 O8 Ag2 123.3(5) . .
Ag2 O8 Ag2 95.7(2) 2_666 .
C21 O9 Ag1 116.7(5) . .
C23 O10 Ag3 124.9(6) . .
C23 O11 Ag6 123.4(6) . .
Ag2 O1W H1WA 115.9 . .
Ag2 O1W H1WB 115.7 . .
H1WA O1W H1WB 113.2 . .
O1 C3 C8 126.7(8) . .
O1 C3 C4 114.9(9) . .
C8 C3 C4 118.4(9) . .
C5 C4 C3 121.1(9) . .
C5 C4 H4 119.4 . .
C3 C4 H4 119.4 . .
C6 C5 C4 121.6(9) . .
C6 C5 H5 119.2 . .
C4 C5 H5 119.2 . .
C5 C6 C7 116.3(9) . .
C5 C6 C9 122.3(8) . .
C7 C6 C9 121.4(8) . .
C8 C7 C6 122.1(9) . .
C8 C7 H7 119.0 . .
C6 C7 H7 119.0 . .
C7 C8 C3 120.4(9) . .
C7 C8 H8 119.8 . .
C3 C8 H8 119.8 . .
C14 C9 C10 117.5(10) . .
C14 C9 C6 122.5(8) . .
C10 C9 C6 120.0(9) . .
C11 C10 C9 120.7(10) . .
C11 C10 H10 119.7 . .
C9 C10 H10 119.7 . .
C10 C11 C12 121.3(10) . .
C10 C11 H11 119.4 . .
C12 C11 H11 119.4 . .
C13 C12 C11 118.5(10) . .
C13 C12 H12 120.7 . .
C11 C12 H12 120.7 . .
C14 C13 C12 120.7(11) . .
C14 C13 H13 119.6 . .
C12 C13 H13 119.6 . .
C9 C14 C13 121.4(10) . .
C9 C14 H14 119.3 . .
C13 C14 H14 119.3 . .
O3 C15 O2 128.3(8) . .
O3 C15 C16 116.3(7) . .
O2 C15 C16 115.5(6) . .
F9' C16 F8' 103.1(11) . .
F9' C16 F7' 106.1(10) . .
F8' C16 F7' 106.2(11) . .
F9' C16 F8 54.6(4) . .
F8' C16 F8 55.1(4) . .
F7' C16 F8 138.8(15) . .
F9' C16 F7 131.5(13) . .
F8' C16 F7 55.2(4) . .
F7' C16 F7 54.6(4) . .
F8 C16 F7 107.7(7) . .
F9' C16 F9 54.3(4) . .
F8' C16 F9 130.6(15) . .
F7' C16 F9 55.0(4) . .
F8 C16 F9 106.2(7) . .
F7 C16 F9 103.9(7) . .
F9' C16 C15 114.5(11) . .
F8' C16 C15 114.9(14) . .
F7' C16 C15 111.2(14) . .
F8 C16 C15 110.0(8) . .
F7 C16 C15 114.0(8) . .
F9 C16 C15 114.5(7) . .
O4 C17 O5 128.6(7) . .
O4 C17 C18 115.3(7) . .
O5 C17 C18 116.1(7) . .
F5 C18 F6 105.8(8) . .
F5 C18 F4 113.7(10) . .
F6 C18 F4 97.2(10) . .
F5 C18 F4' 95.3(12) . .
F6 C18 F4' 123.0(13) . .
F5 C18 C17 113.6(7) . .
F6 C18 C17 110.6(7) . .
F4 C18 C17 114.3(8) . .
F4' C18 C17 107.8(10) . .
O7 C19 O6 130.7(8) . .
O7 C19 C20 113.8(8) . .
O6 C19 C20 115.5(7) . .
F1' C20 F2' 105.9(12) . .
F1' C20 F3' 103.5(12) . .
F2' C20 F3' 107.8(10) . .
F1' C20 F2 54.8(4) . .
F2' C20 F2 54.9(4) . .
F3' C20 F2 133.6(15) . .
F1' C20 F3 128.7(16) . .
F2' C20 F3 55.1(4) . .
F3' C20 F3 54.9(4) . .
F2 C20 F3 103.7(8) . .
F1' C20 F1 55.0(4) . .
F2' C20 F1 139.9(16) . .
F3' C20 F1 54.9(4) . .
F2 C20 F1 107.7(8) . .
F3 C20 F1 106.1(8) . .
F1' C20 C19 116.3(14) . .
F2' C20 C19 108.6(15) . .
F3' C20 C19 114.1(13) . .
F2 C20 C19 112.3(9) . .
F3 C20 C19 114.9(8) . .
F1 C20 C19 111.4(9) . .
O9 C21 O8 129.0(8) . .
O9 C21 C22 112.9(7) . .
O8 C21 C22 118.1(7) . .
O11 C23 O10 129.7(9) . .
O11 C23 C24 115.3(8) . .
O10 C23 C24 115.0(8) . .
F14' C24 F15' 104.3(12) . .
F14' C24 F13' 108.0(11) . .
F15' C24 F13' 104.3(13) . .
F14' C24 F13 138.4(17) . .
F15' C24 F13 54.7(5) . .
F13' C24 F13 55.7(5) . .
F14' C24 F15 55.5(5) . .
F15' C24 F15 55.4(5) . .
F13' C24 F15 139.3(18) . .
F13 C24 F15 109.1(8) . .
F14' C24 F14 54.9(5) . .
F15' C24 F14 129.0(16) . .
F13' C24 F14 55.6(5) . .
F13 C24 F14 107.2(9) . .
F15 C24 F14 106.7(8) . .
F14' C24 C23 113.4(14) . .
F15' C24 C23 116.5(14) . .
F13' C24 C23 109.7(15) . .
F13 C24 C23 108.3(11) . .
F15 C24 C23 111.0(10) . .
F14 C24 C23 114.5(10) . .
O1 C25 C2 110.8(7) . .
O1 C25 H25A 109.5 . .
C2 C25 H25A 109.5 . .
O1 C25 H25B 109.5 . .
C2 C25 H25B 109.5 . .
H25A C25 H25B 108.1 . .
N1 C26 C27 179.0(12) . .
C26 C27 H27A 109.5 . .
C26 C27 H27B 109.5 . .
H27A C27 H27B 109.5 . .
C26 C27 H27C 109.5 . .
H27A C27 H27C 109.5 . .
H27B C27 H27C 109.5 . .
C26 N1 Ag5 167.1(9) . .
F10 C22 F11 112.4(8) . .
F10 C22 F12 104.5(8) . .
F11 C22 F12 98.8(9) . .
F10 C22 F10' 62.9(7) . .
F11 C22 F10' 62.4(7) . .
F12 C22 F10' 146(2) . .
F10 C22 F12' 62.0(7) . .
F11 C22 F12' 154.4(18) . .
F12 C22 F12' 61.7(7) . .
F10' C22 F12' 123.7(8) . .
F10 C22 F11' 162.1(18) . .
F11 C22 F11' 62.1(8) . .
F12 C22 F11' 61.8(8) . .
F10' C22 F11' 121.0(6) . .
F12' C22 F11' 114.9(8) . .
F10 C22 C21 113.7(7) . .
F11 C22 C21 114.5(8) . .
F12 C22 C21 111.5(7) . .
F10' C22 C21 103(2) . .
F12' C22 C21 89.3(19) . .
F11' C22 C21 83.2(19) . .

loop_
_geom_bond_atom_site_label_1
_geom_bond_atom_site_label_2
_geom_bond_distance
_geom_bond_site_symmetry_2
Ag1 C1 2.169(7) .
Ag1 O4 2.254(6) .
Ag1 O9 2.288(6) .
Ag1 Ag2 2.7865(11) .
Ag1 Ag4 2.9067(12) .
Ag1 Ag5 2.9831(12) .
Ag1 Ag3 3.1619(13) .
Ag2 C1 2.227(7) .
Ag2 O1W 2.262(8) .
Ag2 O8 2.368(6) 2_666
Ag2 O8 2.428(6) .
Ag2 Ag5 3.0725(14) .
Ag2 Ag3 3.1853(17) .
Ag3 O10 2.256(6) .
Ag3 O2 2.294(6) .
Ag3 C1 2.672(7) .
Ag3 Ag6 2.9376(16) .
Ag4 O7 2.267(6) 2_676
Ag4 O5 2.309(5) .
Ag4 C1 2.455(7) .
Ag4 C2 2.644(8) .
Ag4 Ag5 3.3239(17) .
Ag5 N1 2.210(9) .
Ag5 C1 2.348(7) .
Ag5 O6 2.440(6) .
Ag5 O5 2.581(5) 2_676
Ag6 O11 2.208(6) .
Ag6 O3 2.253(5) .
Ag6 O3 2.489(5) 2_775
C1 C2 1.207(11) .
C2 C25 1.489(11) .
O1 C3 1.363(11) .
O1 C25 1.425(11) .
O2 C15 1.245(9) .
O3 C15 1.249(9) .
O3 Ag6 2.489(5) 2_775
O4 C17 1.234(10) .
O5 C17 1.259(10) .
O5 Ag5 2.581(5) 2_676
O6 C19 1.241(10) .
O7 C19 1.230(10) .
O7 Ag4 2.267(6) 2_676
O8 C21 1.237(10) .
O8 Ag2 2.368(6) 2_666
O9 C21 1.228(10) .
O10 C23 1.231(11) .
O11 C23 1.226(11) .
O1W H1WA 0.8500 .
O1W H1WB 0.8500 .
C3 C8 1.374(13) .
C3 C4 1.394(12) .
C4 C5 1.373(14) .
C4 H4 0.9300 .
C5 C6 1.391(13) .
C5 H5 0.9300 .
C6 C7 1.410(12) .
C6 C9 1.491(13) .
C7 C8 1.377(14) .
C7 H7 0.9300 .
C8 H8 0.9300 .
C9 C14 1.383(14) .
C9 C10 1.407(12) .
C10 C11 1.378(15) .
C10 H10 0.9300 .
C11 C12 1.373(15) .
C11 H11 0.9300 .
C12 C13 1.389(15) .
C12 H12 0.9300 .
C13 C14 1.379(15) .
C13 H13 0.9300 .
C14 H14 0.9300 .
C15 C16 1.507(12) .
C16 F9' 1.307(16) .
C16 F8' 1.301(17) .
C16 F7' 1.306(17) .
C16 F8 1.313(9) .
C16 F7 1.316(9) .
C16 F9 1.312(8) .
C17 C18 1.526(12) .
C18 F5 1.310(10) .
C18 F6 1.316(11) .
C18 F4 1.303(13) .
C18 F4' 1.39(2) .
C19 C20 1.518(13) .
C20 F1' 1.311(18) .
C20 F2' 1.313(18) .
C20 F3' 1.313(18) .
C20 F2 1.325(10) .
C20 F3 1.324(9) .
C20 F1 1.326(10) .
C21 C22 1.526(12) .
C23 C24 1.543(16) .
C24 F14' 1.294(16) .
C24 F15' 1.302(17) .
C24 F13' 1.298(17) .
C24 F13 1.314(11) .
C24 F15 1.316(11) .
C24 F14 1.326(11) .
C25 H25A 0.9700 .
C25 H25B 0.9700 .
C26 N1 1.129(12) .
C26 C27 1.466(16) .
C27 H27A 0.9600 .
C27 H27B 0.9600 .
C27 H27C 0.9600 .
F10 C22 1.301(8) .
F11 C22 1.297(8) .
F12 C22 1.316(8) .
F10' C22 1.62(5) .
F11' C22 1.63(5) .
F12' C22 1.63(5) .

loop_
_geom_hbond_atom_site_label_D
_geom_hbond_atom_site_label_H
_geom_hbond_atom_site_label_A
_geom_hbond_distance_DH
_geom_hbond_distance_HA
_geom_hbond_distance_DA
_geom_hbond_angle_DHA
_geom_hbond_site_symmetry_A
O1W H1WA O6 0.85 2.19 2.871(10) 137.2 2_666
O1W H1WB O10 0.85 2.09 2.733(10) 131.8 .

loop_
_geom_torsion_atom_site_label_1
_geom_torsion_atom_site_label_2
_geom_torsion_atom_site_label_3
_geom_torsion_atom_site_label_4
_geom_torsion
_geom_torsion_site_symmetry_1
_geom_torsion_site_symmetry_4
O9 Ag1 Ag2 C1 -174.8(3) . .
Ag4 Ag1 Ag2 C1 4.5(2) . .
Ag5 Ag1 Ag2 C1 59.8(2) . .
Ag3 Ag1 Ag2 C1 -66.4(2) . .
C1 Ag1 Ag2 O1W 116.4(4) . .
O9 Ag1 Ag2 O1W -58.4(4) . .
Ag4 Ag1 Ag2 O1W 120.8(3) . .
Ag5 Ag1 Ag2 O1W 176.1(3) . .
Ag3 Ag1 Ag2 O1W 50.0(3) . .
C1 Ag1 Ag2 O8 -99.1(3) . 2_666
O9 Ag1 Ag2 O8 86.1(3) . 2_666
Ag4 Ag1 Ag2 O8 -94.6(2) . 2_666
Ag5 Ag1 Ag2 O8 -39.3(2) . 2_666
Ag3 Ag1 Ag2 O8 -165.5(2) . 2_666
C1 Ag1 Ag2 O8 -167.7(3) . .
O9 Ag1 Ag2 O8 17.4(2) . .
Ag4 Ag1 Ag2 O8 -163.27(17) . .
Ag5 Ag1 Ag2 O8 -107.97(17) . .
Ag3 Ag1 Ag2 O8 125.86(17) . .
C1 Ag1 Ag2 Ag5 -59.8(2) . .
O9 Ag1 Ag2 Ag5 125.41(17) . .
Ag4 Ag1 Ag2 Ag5 -55.30(4) . .
Ag3 Ag1 Ag2 Ag5 -126.17(4) . .
C1 Ag1 Ag2 Ag3 66.4(2) . .
O9 Ag1 Ag2 Ag3 -108.42(17) . .
Ag4 Ag1 Ag2 Ag3 70.87(4) . .
Ag5 Ag1 Ag2 Ag3 126.17(4) . .
C1 Ag1 Ag3 O10 -79.0(3) . .
O4 Ag1 Ag3 O10 152.1(3) . .
O9 Ag1 Ag3 O10 59.8(3) . .
Ag2 Ag1 Ag3 O10 -19.6(3) . .
Ag4 Ag1 Ag3 O10 -133.4(3) . .
Ag5 Ag1 Ag3 O10 -69.1(3) . .
C1 Ag1 Ag3 O2 92.1(3) . .
O4 Ag1 Ag3 O2 -36.9(2) . .
O9 Ag1 Ag3 O2 -129.2(2) . .
Ag2 Ag1 Ag3 O2 151.45(16) . .
Ag4 Ag1 Ag3 O2 37.62(15) . .
Ag5 Ag1 Ag3 O2 101.98(16) . .
O4 Ag1 Ag3 C1 -128.9(3) . .
O9 Ag1 Ag3 C1 138.7(3) . .
Ag2 Ag1 Ag3 C1 59.4(2) . .
Ag4 Ag1 Ag3 C1 -54.4(2) . .
Ag5 Ag1 Ag3 C1 9.9(2) . .
C1 Ag1 Ag3 Ag6 124.9(2) . .
O4 Ag1 Ag3 Ag6 -4.05(18) . .
O9 Ag1 Ag3 Ag6 -96.40(16) . .
Ag2 Ag1 Ag3 Ag6 -175.74(7) . .
Ag4 Ag1 Ag3 Ag6 70.43(6) . .
Ag5 Ag1 Ag3 Ag6 134.79(6) . .
C1 Ag1 Ag3 Ag2 -59.4(2) . .
O4 Ag1 Ag3 Ag2 171.69(16) . .
O9 Ag1 Ag3 Ag2 79.34(15) . .
Ag4 Ag1 Ag3 Ag2 -113.84(3) . .
Ag5 Ag1 Ag3 Ag2 -49.47(3) . .
C1 Ag2 Ag3 O10 -137.0(3) . .
O1W Ag2 Ag3 O10 18.6(3) . .
O8 Ag2 Ag3 O10 -46.8(5) 2_666 .
O8 Ag2 Ag3 O10 105.9(3) . .
Ag1 Ag2 Ag3 O10 165.3(2) . .
Ag5 Ag2 Ag3 O10 -147.9(2) . .
C1 Ag2 Ag3 O2 25.6(3) . .
O1W Ag2 Ag3 O2 -178.9(3) . .
O8 Ag2 Ag3 O2 115.8(5) 2_666 .
O8 Ag2 Ag3 O2 -91.6(3) . .
Ag1 Ag2 Ag3 O2 -32.12(18) . .
Ag5 Ag2 Ag3 O2 14.62(18) . .
O1W Ag2 Ag3 C1 155.5(4) . .
O8 Ag2 Ag3 C1 90.2(5) 2_666 .
O8 Ag2 Ag3 C1 -117.2(3) . .
Ag1 Ag2 Ag3 C1 -57.7(2) . .
Ag5 Ag2 Ag3 C1 -11.0(2) . .
C1 Ag2 Ag3 Ag6 -129.3(2) . .
O1W Ag2 Ag3 Ag6 26.3(3) . .
O8 Ag2 Ag3 Ag6 -39.1(5) 2_666 .
O8 Ag2 Ag3 Ag6 113.6(2) . .
Ag1 Ag2 Ag3 Ag6 173.03(11) . .
Ag5 Ag2 Ag3 Ag6 -140.23(10) . .
C1 Ag2 Ag3 Ag1 57.7(2) . .
O1W Ag2 Ag3 Ag1 -146.8(3) . .
O8 Ag2 Ag3 Ag1 147.9(5) 2_666 .
O8 Ag2 Ag3 Ag1 -59.47(18) . .
Ag5 Ag2 Ag3 Ag1 46.74(3) . .
C1 Ag1 Ag4 O7 -5.4(6) . 2_676
O4 Ag1 Ag4 O7 167.8(6) . 2_676
O9 Ag1 Ag4 O7 167.4(9) . 2_676
Ag2 Ag1 Ag4 O7 -9.7(6) . 2_676
Ag5 Ag1 Ag4 O7 -62.3(6) . 2_676
Ag3 Ag1 Ag4 O7 49.9(6) . 2_676
C1 Ag1 Ag4 O5 170.6(3) . .
O4 Ag1 Ag4 O5 -16.1(2) . .
O9 Ag1 Ag4 O5 -16.5(7) . .
Ag2 Ag1 Ag4 O5 166.40(14) . .
Ag5 Ag1 Ag4 O5 113.76(15) . .
Ag3 Ag1 Ag4 O5 -134.00(14) . .
O4 Ag1 Ag4 C1 173.3(3) . .
O9 Ag1 Ag4 C1 172.9(7) . .
Ag2 Ag1 Ag4 C1 -4.2(2) . .
Ag5 Ag1 Ag4 C1 -56.9(2) . .
Ag3 Ag1 Ag4 C1 55.4(2) . .
C1 Ag1 Ag4 C2 -8.2(3) . .
O4 Ag1 Ag4 C2 165.1(2) . .
O9 Ag1 Ag4 C2 164.7(7) . .
Ag2 Ag1 Ag4 C2 -12.44(18) . .
Ag5 Ag1 Ag4 C2 -65.08(18) . .
Ag3 Ag1 Ag4 C2 47.17(18) . .
C1 Ag1 Ag4 Ag5 56.9(2) . .
O4 Ag1 Ag4 Ag5 -129.86(17) . .
O9 Ag1 Ag4 Ag5 -130.2(7) . .
Ag2 Ag1 Ag4 Ag5 52.64(3) . .
Ag3 Ag1 Ag4 Ag5 112.24(4) . .
C1 Ag1 Ag5 N1 122.1(6) . .
O4 Ag1 Ag5 N1 -112.9(6) . .
O9 Ag1 Ag5 N1 -8.3(6) . .
Ag2 Ag1 Ag5 N1 61.9(6) . .
Ag4 Ag1 Ag5 N1 -175.6(6) . .
Ag3 Ag1 Ag5 N1 111.5(6) . .
O4 Ag1 Ag5 C1 125.0(3) . .
O9 Ag1 Ag5 C1 -130.4(3) . .
Ag2 Ag1 Ag5 C1 -60.2(2) . .
Ag4 Ag1 Ag5 C1 62.3(2) . .
Ag3 Ag1 Ag5 C1 -10.6(2) . .
C1 Ag1 Ag5 O6 -179.8(3) . .
O4 Ag1 Ag5 O6 -54.8(3) . .
O9 Ag1 Ag5 O6 49.8(3) . .
Ag2 Ag1 Ag5 O6 120.00(18) . .
Ag4 Ag1 Ag5 O6 -117.56(18) . .
Ag3 Ag1 Ag5 O6 169.55(17) . .
C1 Ag1 Ag5 O5 -86.5(3) . 2_676
O4 Ag1 Ag5 O5 38.5(2) . 2_676
O9 Ag1 Ag5 O5 143.1(2) . 2_676
Ag2 Ag1 Ag5 O5 -146.70(13) . 2_676
Ag4 Ag1 Ag5 O5 -24.25(13) . 2_676
Ag3 Ag1 Ag5 O5 -97.14(13) . 2_676
C1 Ag1 Ag5 Ag2 60.2(2) . .
O4 Ag1 Ag5 Ag2 -174.8(2) . .
O9 Ag1 Ag5 Ag2 -70.19(19) . .
Ag4 Ag1 Ag5 Ag2 122.45(3) . .
Ag3 Ag1 Ag5 Ag2 49.56(3) . .
C1 Ag1 Ag5 Ag4 -62.3(2) . .
O4 Ag1 Ag5 Ag4 62.75(19) . .
O9 Ag1 Ag5 Ag4 167.37(19) . .
Ag2 Ag1 Ag5 Ag4 -122.45(3) . .
Ag3 Ag1 Ag5 Ag4 -72.89(4) . .
C1 Ag2 Ag5 N1 141.0(4) . .
O1W Ag2 Ag5 N1 31.2(8) . .
O8 Ag2 Ag5 N1 -7.0(3) 2_666 .
O8 Ag2 Ag5 N1 -89.7(3) . .
Ag1 Ag2 Ag5 N1 -158.9(3) . .
Ag3 Ag2 Ag5 N1 152.9(3) . .
O1W Ag2 Ag5 C1 -109.8(8) . .
O8 Ag2 Ag5 C1 -148.0(3) 2_666 .
O8 Ag2 Ag5 C1 129.3(3) . .
Ag1 Ag2 Ag5 C1 60.1(2) . .
Ag3 Ag2 Ag5 C1 11.9(2) . .
C1 Ag2 Ag5 O6 -111.0(3) . .
O1W Ag2 Ag5 O6 139.2(8) . .
O8 Ag2 Ag5 O6 101.0(2) 2_666 .
O8 Ag2 Ag5 O6 18.3(2) . .
Ag1 Ag2 Ag5 O6 -50.86(16) . .
Ag3 Ag2 Ag5 O6 -99.06(16) . .
C1 Ag2 Ag5 O5 4.8(3) . 2_676
O1W Ag2 Ag5 O5 -105.0(8) . 2_676
O8 Ag2 Ag5 O5 -143.2(3) 2_666 2_676
O8 Ag2 Ag5 O5 134.1(2) . 2_676
Ag1 Ag2 Ag5 O5 64.9(2) . 2_676
Ag3 Ag2 Ag5 O5 16.7(2) . 2_676
C1 Ag2 Ag5 Ag1 -60.1(2) . .
O1W Ag2 Ag5 Ag1 -169.9(8) . .
O8 Ag2 Ag5 Ag1 151.89(14) 2_666 .
O8 Ag2 Ag5 Ag1 69.20(14) . .
Ag3 Ag2 Ag5 Ag1 -48.20(3) . .
C1 Ag2 Ag5 Ag4 -16.7(2) . .
O1W Ag2 Ag5 Ag4 -126.5(8) . .
O8 Ag2 Ag5 Ag4 -164.65(14) 2_666 .
O8 Ag2 Ag5 Ag4 112.65(14) . .
Ag1 Ag2 Ag5 Ag4 43.45(3) . .
Ag3 Ag2 Ag5 Ag4 -4.75(3) . .
O7 Ag4 Ag5 N1 -19.5(5) 2_676 .
O5 Ag4 Ag5 N1 108.1(5) . .
C1 Ag4 Ag5 N1 -123.2(5) . .
C2 Ag4 Ag5 N1 -94.6(5) . .
Ag1 Ag4 Ag5 N1 177.0(4) . .
O7 Ag4 Ag5 C1 103.7(3) 2_676 .
O5 Ag4 Ag5 C1 -128.7(3) . .
C2 Ag4 Ag5 C1 28.5(3) . .
Ag1 Ag4 Ag5 C1 -59.9(2) . .
O7 Ag4 Ag5 O6 -144.1(2) 2_676 .
O5 Ag4 Ag5 O6 -16.5(2) . .
C1 Ag4 Ag5 O6 112.3(3) . .
C2 Ag4 Ag5 O6 140.8(3) . .
Ag1 Ag4 Ag5 O6 52.37(16) . .
O7 Ag4 Ag5 O5 -45.1(2) 2_676 2_676
O5 Ag4 Ag5 O5 82.6(2) . 2_676
C1 Ag4 Ag5 O5 -148.7(3) . 2_676
C2 Ag4 Ag5 O5 -120.2(2) . 2_676
Ag1 Ag4 Ag5 O5 151.40(15) . 2_676
O7 Ag4 Ag5 Ag1 163.54(18) 2_676 .
O5 Ag4 Ag5 Ag1 -68.83(14) . .
C1 Ag4 Ag5 Ag1 59.9(2) . .
C2 Ag4 Ag5 Ag1 88.4(2) . .
O7 Ag4 Ag5 Ag2 119.95(18) 2_676 .
O5 Ag4 Ag5 Ag2 -112.42(14) . .
C1 Ag4 Ag5 Ag2 16.3(2) . .
C2 Ag4 Ag5 Ag2 44.8(2) . .
Ag1 Ag4 Ag5 Ag2 -43.59(3) . .
O10 Ag3 Ag6 O11 -4.5(3) . .
O2 Ag3 Ag6 O11 -170.1(2) . .
C1 Ag3 Ag6 O11 -120.0(3) . .
Ag1 Ag3 Ag6 O11 157.6(2) . .
Ag2 Ag3 Ag6 O11 -12.2(2) . .
O10 Ag3 Ag6 O3 175.1(2) . .
O2 Ag3 Ag6 O3 9.5(2) . .
C1 Ag3 Ag6 O3 59.6(3) . .
Ag1 Ag3 Ag6 O3 -22.78(16) . .
Ag2 Ag3 Ag6 O3 167.39(17) . .
O10 Ag3 Ag6 O3 -165.8(4) . 2_775
O2 Ag3 Ag6 O3 28.5(4) . 2_775
C1 Ag3 Ag6 O3 78.7(5) . 2_775
Ag1 Ag3 Ag6 O3 -3.7(4) . 2_775
Ag2 Ag3 Ag6 O3 -173.6(4) . 2_775
O4 Ag1 C1 C2 36.9(17) . .
O9 Ag1 C1 C2 -131.0(15) . .
Ag2 Ag1 C1 C2 -138.8(17) . .
Ag4 Ag1 C1 C2 46.4(15) . .
Ag5 Ag1 C1 C2 135.5(17) . .
Ag3 Ag1 C1 C2 -56.7(15) . .
O4 Ag1 C1 Ag2 175.7(2) . .
O9 Ag1 C1 Ag2 7.8(4) . .
Ag4 Ag1 C1 Ag2 -174.8(3) . .
Ag5 Ag1 C1 Ag2 -85.7(2) . .
Ag3 Ag1 C1 Ag2 82.12(19) . .
O4 Ag1 C1 Ag5 -98.6(3) . .
O9 Ag1 C1 Ag5 93.5(4) . .
Ag2 Ag1 C1 Ag5 85.7(2) . .
Ag4 Ag1 C1 Ag5 -89.1(2) . .
Ag3 Ag1 C1 Ag5 167.8(3) . .
O4 Ag1 C1 Ag4 -9.4(4) . .
O9 Ag1 C1 Ag4 -177.3(3) . .
Ag2 Ag1 C1 Ag4 174.8(3) . .
Ag5 Ag1 C1 Ag4 89.1(2) . .
Ag3 Ag1 C1 Ag4 -103.1(2) . .
O4 Ag1 C1 Ag3 93.6(3) . .
O9 Ag1 C1 Ag3 -74.3(4) . .
Ag2 Ag1 C1 Ag3 -82.12(19) . .
Ag4 Ag1 C1 Ag3 103.1(2) . .
Ag5 Ag1 C1 Ag3 -167.8(3) . .
O1W Ag2 C1 C2 44.5(9) . .
O8 Ag2 C1 C2 -76.5(7) 2_666 .
O8 Ag2 C1 C2 176.5(6) . .
Ag1 Ag2 C1 C2 161.9(8) . .
Ag5 Ag2 C1 C2 -114.5(7) . .
Ag3 Ag2 C1 C2 79.5(7) . .
O1W Ag2 C1 Ag1 -117.4(4) . .
O8 Ag2 C1 Ag1 121.5(2) 2_666 .
O8 Ag2 C1 Ag1 14.6(4) . .
Ag5 Ag2 C1 Ag1 83.5(2) . .
Ag3 Ag2 C1 Ag1 -82.46(19) . .
O1W Ag2 C1 Ag5 159.0(4) . .
O8 Ag2 C1 Ag5 38.0(3) 2_666 .
O8 Ag2 C1 Ag5 -68.9(3) . .
Ag1 Ag2 C1 Ag5 -83.5(2) . .
Ag3 Ag2 C1 Ag5 -166.0(3) . .
O1W Ag2 C1 Ag4 -129.8(8) . .
O8 Ag2 C1 Ag4 109.1(8) 2_666 .
O8 Ag2 C1 Ag4 2.2(10) . .
Ag1 Ag2 C1 Ag4 -12.4(7) . .
Ag5 Ag2 C1 Ag4 71.1(8) . .
Ag3 Ag2 C1 Ag4 -94.9(9) . .
O1W Ag2 C1 Ag3 -35.0(5) . .
O8 Ag2 C1 Ag3 -156.01(19) 2_666 .
O8 Ag2 C1 Ag3 97.0(3) . .
Ag1 Ag2 C1 Ag3 82.46(19) . .
Ag5 Ag2 C1 Ag3 166.0(3) . .
N1 Ag5 C1 C2 49.5(8) . .
O6 Ag5 C1 C2 -161.4(6) . .
O5 Ag5 C1 C2 -58.0(6) 2_676 .
Ag1 Ag5 C1 C2 -161.5(7) . .
Ag2 Ag5 C1 C2 119.2(7) . .
Ag4 Ag5 C1 C2 -83.7(6) . .
N1 Ag5 C1 Ag1 -149.0(4) . .
O6 Ag5 C1 Ag1 0.2(3) . .
O5 Ag5 C1 Ag1 103.6(2) 2_676 .
Ag2 Ag5 C1 Ag1 -79.3(2) . .
Ag4 Ag5 C1 Ag1 77.8(2) . .
N1 Ag5 C1 Ag2 -69.7(5) . .
O6 Ag5 C1 Ag2 79.4(3) . .
O5 Ag5 C1 Ag2 -177.18(18) 2_676 .
Ag1 Ag5 C1 Ag2 79.3(2) . .
Ag4 Ag5 C1 Ag2 157.1(3) . .
N1 Ag5 C1 Ag4 133.2(4) . .
O6 Ag5 C1 Ag4 -77.7(2) . .
O5 Ag5 C1 Ag4 25.7(2) 2_676 .
Ag1 Ag5 C1 Ag4 -77.8(2) . .
Ag2 Ag5 C1 Ag4 -157.1(3) . .
N1 Ag5 C1 Ag3 -112.5(9) . .
O6 Ag5 C1 Ag3 36.6(9) . .
O5 Ag5 C1 Ag3 140.0(9) 2_676 .
Ag1 Ag5 C1 Ag3 36.4(8) . .
Ag2 Ag5 C1 Ag3 -42.9(8) . .
Ag4 Ag5 C1 Ag3 114.3(10) . .
O7 Ag4 C1 C2 15.7(6) 2_676 .
O5 Ag4 C1 C2 -174.2(5) . .
Ag1 Ag4 C1 C2 -162.6(6) . .
Ag5 Ag4 C1 C2 114.5(6) . .
O7 Ag4 C1 Ag1 178.2(2) 2_676 .
O5 Ag4 C1 Ag1 -11.6(3) . .
C2 Ag4 C1 Ag1 162.6(6) . .
Ag5 Ag4 C1 Ag1 -82.9(2) . .
O7 Ag4 C1 Ag2 -169.3(8) 2_676 .
O5 Ag4 C1 Ag2 0.8(10) . .
C2 Ag4 C1 Ag2 175.0(12) . .
Ag1 Ag4 C1 Ag2 12.4(7) . .
Ag5 Ag4 C1 Ag2 -70.5(8) . .
O7 Ag4 C1 Ag5 -98.8(3) 2_676 .
O5 Ag4 C1 Ag5 71.3(3) . .
C2 Ag4 C1 Ag5 -114.5(6) . .
Ag1 Ag4 C1 Ag5 82.9(2) . .
O7 Ag4 C1 Ag3 100.2(3) 2_676 .
O5 Ag4 C1 Ag3 -89.7(3) . .
C2 Ag4 C1 Ag3 84.5(5) . .
Ag1 Ag4 C1 Ag3 -78.1(2) . .
Ag5 Ag4 C1 Ag3 -161.0(4) . .
O10 Ag3 C1 C2 -73.1(6) . .
O2 Ag3 C1 C2 82.0(5) . .
Ag6 Ag3 C1 C2 32.4(7) . .
Ag1 Ag3 C1 C2 159.8(6) . .
Ag2 Ag3 C1 C2 -120.3(6) . .
O10 Ag3 C1 Ag1 127.2(3) . .
O2 Ag3 C1 Ag1 -77.8(2) . .
Ag6 Ag3 C1 Ag1 -127.38(19) . .
Ag2 Ag3 C1 Ag1 79.9(2) . .
O10 Ag3 C1 Ag2 47.2(3) . .
O2 Ag3 C1 Ag2 -157.7(2) . .
Ag6 Ag3 C1 Ag2 152.70(13) . .
Ag1 Ag3 C1 Ag2 -79.9(2) . .
O10 Ag3 C1 Ag5 90.6(9) . .
O2 Ag3 C1 Ag5 -114.4(9) . .
Ag6 Ag3 C1 Ag5 -164.0(7) . .
Ag1 Ag3 C1 Ag5 -36.6(8) . .
Ag2 Ag3 C1 Ag5 43.3(8) . .
O10 Ag3 C1 Ag4 -157.4(3) . .
O2 Ag3 C1 Ag4 -2.3(2) . .
Ag6 Ag3 C1 Ag4 -51.9(4) . .
Ag1 Ag3 C1 Ag4 75.5(2) . .
Ag2 Ag3 C1 Ag4 155.4(4) . .
Ag1 C1 C2 Ag4 -45.2(14) . .
Ag2 C1 C2 Ag4 -177.7(6) . .
Ag5 C1 C2 Ag4 85.2(4) . .
Ag3 C1 C2 Ag4 -101.0(2) . .
O7 Ag4 C2 C1 -166.0(5) 2_676 .
O5 Ag4 C2 C1 10.6(8) . .
Ag1 Ag4 C2 C1 13.2(5) . .
Ag5 Ag4 C2 C1 -47.8(5) . .
O7 Ag4 C2 C25 12.0(6) 2_676 .
O5 Ag4 C2 C25 -171.4(5) . .
C1 Ag4 C2 C25 178.0(10) . .
Ag1 Ag4 C2 C25 -168.8(6) . .
Ag5 Ag4 C2 C25 130.3(7) . .
O10 Ag3 O2 C15 -45.5(9) . .
C1 Ag3 O2 C15 -167.3(7) . .
Ag6 Ag3 O2 C15 -13.2(6) . .
Ag1 Ag3 O2 C15 149.2(7) . .
Ag2 Ag3 O2 C15 175.1(6) . .
O11 Ag6 O3 C15 -10.9(13) . .
O3 Ag6 O3 C15 174.5(7) 2_775 .
Ag3 Ag6 O3 C15 -12.5(6) . .
O11 Ag6 O3 Ag6 174.6(9) . 2_775
O3 Ag6 O3 Ag6 0.0 2_775 2_775
Ag3 Ag6 O3 Ag6 173.05(18) . 2_775
C1 Ag1 O4 C17 30.6(8) . .
O9 Ag1 O4 C17 -157.4(7) . .
Ag4 Ag1 O4 C17 22.7(6) . .
Ag5 Ag1 O4 C17 -34.6(7) . .
Ag3 Ag1 O4 C17 97.7(7) . .
O7 Ag4 O5 C17 -160.8(5) 2_676 .
C1 Ag4 O5 C17 29.0(7) . .
C2 Ag4 O5 C17 23.0(9) . .
Ag1 Ag4 O5 C17 20.5(5) . .
Ag5 Ag4 O5 C17 72.6(6) . .
O7 Ag4 O5 Ag5 4.3(3) 2_676 2_676
C1 Ag4 O5 Ag5 -165.9(2) . 2_676
C2 Ag4 O5 Ag5 -171.9(4) . 2_676
Ag1 Ag4 O5 Ag5 -174.45(19) . 2_676
Ag5 Ag4 O5 Ag5 -122.30(15) . 2_676
N1 Ag5 O6 C19 -102.5(9) . .
C1 Ag5 O6 C19 96.6(9) . .
O5 Ag5 O6 C19 -5.6(9) 2_676 .
Ag1 Ag5 O6 C19 96.7(9) . .
Ag2 Ag5 O6 C19 142.1(9) . .
Ag4 Ag5 O6 C19 50.3(9) . .
C1 Ag2 O8 C21 -34.9(8) . .
O1W Ag2 O8 C21 112.8(7) . .
O8 Ag2 O8 C21 -160.2(8) 2_666 .
Ag1 Ag2 O8 C21 -23.5(7) . .
Ag5 Ag2 O8 C21 -80.8(7) . .
Ag3 Ag2 O8 C21 29.0(8) . .
C1 Ag2 O8 Ag2 125.3(3) . 2_666
O1W Ag2 O8 Ag2 -87.0(3) . 2_666
O8 Ag2 O8 Ag2 0.0 2_666 2_666
Ag1 Ag2 O8 Ag2 136.7(2) . 2_666
Ag5 Ag2 O8 Ag2 79.42(19) . 2_666
Ag3 Ag2 O8 Ag2 -170.82(12) . 2_666
C1 Ag1 O9 C21 -30.1(8) . .
O4 Ag1 O9 C21 158.5(7) . .
Ag2 Ag1 O9 C21 -23.9(6) . .
Ag4 Ag1 O9 C21 158.8(5) . .
Ag5 Ag1 O9 C21 34.1(7) . .
Ag3 Ag1 O9 C21 -86.4(6) . .
O2 Ag3 O10 C23 39.1(11) . .
C1 Ag3 O10 C23 153.6(8) . .
Ag6 Ag3 O10 C23 7.0(8) . .
Ag1 Ag3 O10 C23 -160.1(7) . .
Ag2 Ag3 O10 C23 -175.6(8) . .
O3 Ag6 O11 C23 3.5(16) . .
O3 Ag6 O11 C23 177.6(7) 2_775 .
Ag3 Ag6 O11 C23 5.1(8) . .
C25 O1 C3 C8 -2.9(12) . .
C25 O1 C3 C4 178.1(7) . .
O1 C3 C4 C5 -179.1(7) . .
C8 C3 C4 C5 1.7(12) . .
C3 C4 C5 C6 -1.0(13) . .
C4 C5 C6 C7 -0.6(12) . .
C4 C5 C6 C9 177.3(8) . .
C5 C6 C7 C8 1.5(13) . .
C9 C6 C7 C8 -176.4(8) . .
C6 C7 C8 C3 -0.8(14) . .
O1 C3 C8 C7 -179.9(8) . .
C4 C3 C8 C7 -0.8(13) . .
C5 C6 C9 C14 -158.6(9) . .
C7 C6 C9 C14 19.1(13) . .
C5 C6 C9 C10 19.5(12) . .
C7 C6 C9 C10 -162.7(8) . .
C14 C9 C10 C11 -1.3(13) . .
C6 C9 C10 C11 -179.5(8) . .
C9 C10 C11 C12 1.2(15) . .
C10 C11 C12 C13 -1.0(15) . .
C11 C12 C13 C14 1.0(15) . .
C10 C9 C14 C13 1.3(14) . .
C6 C9 C14 C13 179.4(9) . .
C12 C13 C14 C9 -1.1(15) . .
Ag6 O3 C15 O2 6.8(12) . .
Ag6 O3 C15 O2 179.2(6) 2_775 .
Ag6 O3 C15 C16 -173.5(5) . .
Ag6 O3 C15 C16 -1.1(11) 2_775 .
Ag3 O2 C15 O3 8.1(13) . .
Ag3 O2 C15 C16 -171.6(5) . .
O3 C15 C16 F9' -154.8(7) . .
O2 C15 C16 F9' 24.9(10) . .
O3 C15 C16 F8' -35.7(10) . .
O2 C15 C16 F8' 144.0(8) . .
O3 C15 C16 F7' 84.9(8) . .
O2 C15 C16 F7' -95.3(8) . .
O3 C15 C16 F8 -95.6(8) . .
O2 C15 C16 F8 84.2(8) . .
O3 C15 C16 F7 25.5(10) . .
O2 C15 C16 F7 -154.8(8) . .
O3 C15 C16 F9 145.0(7) . .
O2 C15 C16 F9 -35.3(10) . .
Ag1 O4 C17 O5 -13.9(12) . .
Ag1 O4 C17 C18 167.1(6) . .
Ag4 O5 C17 O4 -10.5(11) . .
Ag5 O5 C17 O4 -170.3(6) 2_676 .
Ag4 O5 C17 C18 168.4(5) . .
Ag5 O5 C17 C18 8.6(11) 2_676 .
O4 C17 C18 F5 -152.5(8) . .
O5 C17 C18 F5 28.4(12) . .
O4 C17 C18 F6 88.7(10) . .
O5 C17 C18 F6 -90.4(9) . .
O4 C17 C18 F4 -19.8(14) . .
O5 C17 C18 F4 161.1(11) . .
O4 C17 C18 F4' -48.3(15) . .
O5 C17 C18 F4' 132.6(14) . .
Ag4 O7 C19 O6 9.0(15) 2_676 .
Ag4 O7 C19 C20 -171.8(5) 2_676 .
Ag5 O6 C19 O7 -3.2(17) . .
Ag5 O6 C19 C20 177.6(6) . .
O7 C19 C20 F1' -5.6(11) . .
O6 C19 C20 F1' 173.8(8) . .
O7 C19 C20 F2' 113.8(8) . .
O6 C19 C20 F2' -66.9(9) . .
O7 C19 C20 F3' -126.0(8) . .
O6 C19 C20 F3' 53.4(10) . .
O7 C19 C20 F2 55.0(10) . .
O6 C19 C20 F2 -125.7(8) . .
O7 C19 C20 F3 173.2(8) . .
O6 C19 C20 F3 -7.4(11) . .
O7 C19 C20 F1 -66.0(9) . .
O6 C19 C20 F1 113.3(9) . .
Ag1 O9 C21 O8 12.5(13) . .
Ag1 O9 C21 C22 -170.3(5) . .
Ag2 O8 C21 O9 -138.1(8) 2_666 .
Ag2 O8 C21 O9 12.4(14) . .
Ag2 O8 C21 C22 44.9(12) 2_666 .
Ag2 O8 C21 C22 -164.6(6) . .
Ag6 O11 C23 O10 -1.3(16) . .
Ag6 O11 C23 C24 179.9(6) . .
Ag3 O10 C23 O11 -5.8(16) . .
Ag3 O10 C23 C24 173.0(6) . .
O11 C23 C24 F14' -73.5(11) . .
O10 C23 C24 F14' 107.5(10) . .
O11 C23 C24 F15' 165.4(9) . .
O10 C23 C24 F15' -13.5(13) . .
O11 C23 C24 F13' 47.3(12) . .
O10 C23 C24 F13' -131.7(10) . .
O11 C23 C24 F13 106.5(10) . .
O10 C23 C24 F13 -72.5(11) . .
O11 C23 C24 F15 -133.8(9) . .
O10 C23 C24 F15 47.2(11) . .
O11 C23 C24 F14 -13.0(12) . .
O10 C23 C24 F14 168.1(9) . .
C3 O1 C25 C2 -96.3(9) . .
Ag4 C2 C25 O1 110.1(8) . .
C1 Ag5 N1 C26 -84(4) . .
O6 Ag5 N1 C26 126(4) . .
O5 Ag5 N1 C26 25(4) 2_676 .
Ag1 Ag5 N1 C26 177(4) . .
Ag2 Ag5 N1 C26 -131(4) . .
Ag4 Ag5 N1 C26 4(4) . .
O9 C21 C22 F10 49.9(11) . .
O8 C21 C22 F10 -132.6(9) . .
O9 C21 C22 F11 -179.1(8) . .
O8 C21 C22 F11 -1.6(12) . .
O9 C21 C22 F12 -68.0(10) . .
O8 C21 C22 F12 109.5(9) . .
O9 C21 C22 F10' 115.6(8) . .
O8 C21 C22 F10' -66.9(9) . .
O9 C21 C22 F12' -8.9(9) . .
O8 C21 C22 F12' 168.6(9) . .
O9 C21 C22 F11' -124.0(8) . .
O8 C21 C22 F11' 53.5(9) . .
